data_4113470
loop_
_publ_author_name
'Scott H. Meiere'
'Joseph M. Keane'
'T. Brent Gunnoe'
'Michal Sabat'
'W. Dean Harman'

_publ_section_title
;
 Binding and Activation of Aromatic Molecules by a Molybdenum \p-Base
;
_journal_name_full 'Journal of the American Chemical Society'
_journal_page_first 2024
_journal_page_last 2025
_journal_paper_doi 10.1021/ja021057j
_journal_volume 125
_journal_year 2003
_chemical_formula_sum 'C23 H24 B Mo N9 O'
_chemical_formula_weight 549.26
_chemical_name_systematic
; 
 ? 
;
_space_group_IT_number 14
_symmetry_cell_setting monoclinic
_symmetry_space_group_name_Hall '-P 2yn'
_symmetry_space_group_name_H-M 'P 1 21/n 1'
_atom_sites_solution_hydrogens geom
_atom_sites_solution_primary direct
_atom_sites_solution_secondary difmap
_audit_creation_method SHELXL-97
_cell_angle_alpha 90.00
_cell_angle_beta 109.5290(10)
_cell_angle_gamma 90.00
_cell_formula_units_Z 4
_cell_length_a 12.5704(6)
_cell_length_b 12.9054(6)
_cell_length_c 15.1635(7)
_cell_measurement_reflns_used 6821
_cell_measurement_temperature 153(2)
_cell_measurement_theta_max 29.536
_cell_measurement_theta_min 2.334
_cell_volume 2318.40(19)
_computing_cell_refinement 'Bruker SMART'
_computing_data_collection 'Bruker SMART'
_computing_data_reduction 'Bruker SHELXTL'
_computing_molecular_graphics 'Bruker SHELXTL'
_computing_publication_material 'Bruker SHELXTL'
_computing_structure_refinement 'SHELXL-97 (Sheldrick, 1997)'
_computing_structure_solution 'SHELXS-97 (Sheldrick, 1990)'
_diffrn_ambient_temperature 153(2)
_diffrn_measured_fraction_theta_full 0.998
_diffrn_measured_fraction_theta_max 0.998
_diffrn_measurement_device_type 'Bruker SMART APEX CCD area detector'
_diffrn_measurement_method 'phi and omega scans'
_diffrn_radiation_monochromator graphite
_diffrn_radiation_source 'fine-focus sealed tube'
_diffrn_radiation_type MoK\a
_diffrn_radiation_wavelength 0.71073
_diffrn_reflns_av_R_equivalents 0.0718
_diffrn_reflns_av_sigmaI/netI 0.0730
_diffrn_reflns_limit_h_max 19
_diffrn_reflns_limit_h_min -18
_diffrn_reflns_limit_k_max 19
_diffrn_reflns_limit_k_min -19
_diffrn_reflns_limit_l_max 22
_diffrn_reflns_limit_l_min -22
_diffrn_reflns_number 31547
_diffrn_reflns_theta_full 32.55
_diffrn_reflns_theta_max 32.55
_diffrn_reflns_theta_min 1.83
_exptl_absorpt_coefficient_mu 0.603
_exptl_absorpt_correction_T_max 0.695434
_exptl_absorpt_correction_T_min 0.647840
_exptl_absorpt_correction_type empirical
_exptl_absorpt_process_details 'Bruker SADABS'
_exptl_crystal_colour orange
_exptl_crystal_density_diffrn 1.574
_exptl_crystal_description block
_exptl_crystal_F_000 1120
_exptl_crystal_size_max 0.18
_exptl_crystal_size_mid 0.11
_exptl_crystal_size_min 0.08
_refine_diff_density_max 1.055
_refine_diff_density_min -0.780
_refine_diff_density_rms 0.108
_refine_ls_extinction_coef none
_refine_ls_extinction_method none
_refine_ls_goodness_of_fit_ref 1.011
_refine_ls_hydrogen_treatment refall
_refine_ls_matrix_type full
_refine_ls_number_parameters 412
_refine_ls_number_reflns 8409
_refine_ls_number_restraints 0
_refine_ls_restrained_S_all 1.011
_refine_ls_R_factor_all 0.0936
_refine_ls_R_factor_gt 0.0558
_refine_ls_shift/su_max 0.001
_refine_ls_shift/su_mean 0.000
_refine_ls_structure_factor_coef Fsqd
_refine_ls_weighting_details 'calc w=1/[\s^2^(Fo^2^)+(0.0543P)^2^+0.0000P] where P=(Fo^2^+2Fc^2^)/3'
_refine_ls_weighting_scheme calc
_refine_ls_wR_factor_gt 0.1076
_refine_ls_wR_factor_ref 0.1200
_reflns_number_gt 5721
_reflns_number_total 8409
_reflns_threshold_expression >2sigma(I)
_cod_data_source_file ja021057j_2.cif
_cod_data_source_block C23H24BN9OMo
_cod_original_formula_sum 'C23 H24 B N9 O Mo'
_cod_database_code 4113470

loop_
_symmetry_equiv_pos_as_xyz
'x, y, z'
'-x+1/2, y+1/2, -z+1/2'
'-x, -y, -z'
'x-1/2, -y-1/2, z-1/2'

loop_
_atom_site_label
_atom_site_type_symbol
_atom_site_fract_x
_atom_site_fract_y
_atom_site_fract_z
_atom_site_U_iso_or_equiv
_atom_site_adp_type
_atom_site_occupancy
_atom_site_symmetry_multiplicity
_atom_site_calc_flag
Mo Mo 0.57990(2) 0.170949(18) 0.805881(17) 0.02268(7) Uani 1 1 d
O1 O 0.56259(19) -0.03448(16) 0.88913(17) 0.0377(5) Uani 1 1 d
N1 N 0.5960(2) 0.32133(18) 0.73312(17) 0.0268(5) Uani 1 1 d
N2 N 0.6848(2) 0.33336(18) 0.70096(16) 0.0252(5) Uani 1 1 d
N3 N 0.7647(2) 0.19723(18) 0.87283(17) 0.0239(5) Uani 1 1 d
N4 N 0.8294(2) 0.23134(18) 0.82302(17) 0.0241(5) Uani 1 1 d
N5 N 0.6386(2) 0.10223(19) 0.69682(17) 0.0270(5) Uani 1 1 d
N6 N 0.7202(2) 0.14790(19) 0.67062(17) 0.0268(5) Uani 1 1 d
N7 N 0.5761(2) 0.25463(19) 0.93024(17) 0.0273(5) Uani 1 1 d
N8 N 0.5715(2) 0.2836(2) 1.07176(18) 0.0322(6) Uani 1 1 d
N9 N 0.57106(19) 0.04967(18) 0.85713(16) 0.0239(5) Uani 1 1 d
B1 B 0.7752(3) 0.2495(3) 0.7164(2) 0.0275(7) Uani 1 1 d
C1 C 0.3959(3) 0.2069(3) 0.7682(2) 0.0306(6) Uani 1 1 d
C2 C 0.4108(3) 0.1504(3) 0.6915(2) 0.0344(7) Uani 1 1 d
C3 C 0.3664(3) 0.0460(3) 0.6746(2) 0.0379(8) Uani 1 1 d
C4 C 0.3186(3) 0.0002(3) 0.7296(2) 0.0362(7) Uani 1 1 d
C5 C 0.2417(3) 0.0096(3) 0.8613(2) 0.0359(7) Uani 1 1 d
C6 C 0.2131(3) 0.0646(3) 0.9262(2) 0.0407(8) Uani 1 1 d
C7 C 0.2437(3) 0.1684(3) 0.9411(2) 0.0388(7) Uani 1 1 d
C8 C 0.3040(3) 0.2147(3) 0.8905(2) 0.0330(7) Uani 1 1 d
C8A C 0.3339(2) 0.1592(2) 0.8234(2) 0.0286(6) Uani 1 1 d
C9A C 0.3000(2) 0.0546(2) 0.8066(2) 0.0302(6) Uani 1 1 d
C10 C 0.6776(3) 0.4256(2) 0.6586(2) 0.0280(6) Uani 1 1 d
C11 C 0.5837(3) 0.4755(2) 0.6618(2) 0.0328(7) Uani 1 1 d
C12 C 0.5354(3) 0.4084(2) 0.7098(2) 0.0308(6) Uani 1 1 d
C13 C 0.9354(3) 0.2466(2) 0.8804(2) 0.0277(6) Uani 1 1 d
C14 C 0.9418(3) 0.2220(2) 0.9697(2) 0.0300(6) Uani 1 1 d
C15 C 0.8331(3) 0.1917(2) 0.9616(2) 0.0275(6) Uani 1 1 d
C16 C 0.7459(3) 0.0866(3) 0.6084(2) 0.0336(7) Uani 1 1 d
C17 C 0.6808(3) -0.0006(3) 0.5946(2) 0.0388(8) Uani 1 1 d
C18 C 0.6156(3) 0.0122(2) 0.6513(2) 0.0327(7) Uani 1 1 d
C19 C 0.5648(3) 0.2114(3) 1.0059(2) 0.0292(6) Uani 1 1 d
C20 C 0.5869(3) 0.3778(3) 1.0363(3) 0.0398(8) Uani 1 1 d
C21 C 0.5904(3) 0.3592(3) 0.9495(3) 0.0382(8) Uani 1 1 d
C22 C 0.5662(4) 0.2641(3) 1.1645(3) 0.0414(8) Uani 1 1 d
H1 H 0.387(3) 0.285(3) 0.764(2) 0.041(10) Uiso 1 1 d
H1B H 0.837(2) 0.271(2) 0.6879(18) 0.011(7) Uiso 1 1 d
H2 H 0.422(3) 0.187(3) 0.648(3) 0.055(13) Uiso 1 1 d
H3 H 0.373(3) 0.011(3) 0.625(3) 0.056(12) Uiso 1 1 d
H4 H 0.294(3) -0.067(3) 0.718(3) 0.045(11) Uiso 1 1 d
H5 H 0.222(3) -0.056(3) 0.844(2) 0.042(10) Uiso 1 1 d
H6 H 0.175(3) 0.035(3) 0.965(2) 0.035(9) Uiso 1 1 d
H7 H 0.224(3) 0.210(3) 0.986(2) 0.040(10) Uiso 1 1 d
H8 H 0.329(3) 0.284(3) 0.904(2) 0.041(10) Uiso 1 1 d
H10 H 0.728(3) 0.446(2) 0.631(2) 0.024(8) Uiso 1 1 d
H11 H 0.556(3) 0.541(3) 0.639(2) 0.043(10) Uiso 1 1 d
H12 H 0.470(3) 0.411(3) 0.725(2) 0.031(9) Uiso 1 1 d
H13 H 0.985(2) 0.264(2) 0.8560(18) 0.007(6) Uiso 1 1 d
H14 H 1.002(3) 0.227(3) 1.021(2) 0.037(10) Uiso 1 1 d
H15 H 0.809(3) 0.169(3) 1.006(2) 0.035(10) Uiso 1 1 d
H16 H 0.803(3) 0.108(3) 0.584(2) 0.035(9) Uiso 1 1 d
H17 H 0.678(3) -0.048(3) 0.557(3) 0.041(10) Uiso 1 1 d
H18 H 0.563(2) -0.032(2) 0.659(2) 0.021(8) Uiso 1 1 d
H19 H 0.547(3) 0.144(3) 1.014(2) 0.025(8) Uiso 1 1 d
H20 H 0.603(3) 0.438(3) 1.079(2) 0.040(10) Uiso 1 1 d
H21 H 0.600(2) 0.406(2) 0.912(2) 0.022(8) Uiso 1 1 d
H22A H 0.540(4) 0.196(3) 1.167(3) 0.062(13) Uiso 1 1 d
H22B H 0.640(3) 0.266(3) 1.211(3) 0.051(11) Uiso 1 1 d
H22C H 0.514(4) 0.319(4) 1.178(3) 0.081(16) Uiso 1 1 d

loop_
_atom_site_aniso_label
_atom_site_aniso_U_11
_atom_site_aniso_U_22
_atom_site_aniso_U_33
_atom_site_aniso_U_23
_atom_site_aniso_U_13
_atom_site_aniso_U_12
Mo 0.02263(12) 0.02216(11) 0.02401(12) 0.00397(10) 0.00882(9) 0.00037(10)
O1 0.0418(13) 0.0239(11) 0.0462(14) 0.0102(10) 0.0132(11) -0.0017(9)
N1 0.0259(12) 0.0258(12) 0.0307(12) 0.0067(10) 0.0120(10) 0.0021(10)
N2 0.0264(12) 0.0255(11) 0.0253(11) 0.0021(10) 0.0106(9) -0.0013(10)
N3 0.0252(12) 0.0238(11) 0.0245(12) 0.0014(9) 0.0107(10) 0.0013(9)
N4 0.0270(12) 0.0213(11) 0.0271(12) 0.0017(9) 0.0129(10) 0.0012(9)
N5 0.0286(13) 0.0255(12) 0.0272(12) 0.0015(10) 0.0099(10) 0.0002(10)
N6 0.0298(13) 0.0268(12) 0.0253(12) -0.0003(9) 0.0111(10) -0.0003(10)
N7 0.0236(12) 0.0295(13) 0.0311(13) -0.0006(10) 0.0125(10) -0.0001(10)
N8 0.0284(13) 0.0410(15) 0.0301(14) -0.0026(11) 0.0134(11) -0.0055(11)
N9 0.0234(12) 0.0242(11) 0.0238(12) 0.0017(9) 0.0074(9) 0.0004(9)
B1 0.0286(17) 0.0299(17) 0.0279(16) 0.0024(13) 0.0145(14) 0.0003(13)
C1 0.0232(14) 0.0328(15) 0.0342(16) 0.0103(13) 0.0073(12) 0.0018(12)
C2 0.0272(15) 0.0460(19) 0.0291(15) 0.0119(14) 0.0081(12) -0.0005(14)
C3 0.0262(16) 0.055(2) 0.0259(16) -0.0072(15) -0.0001(13) -0.0027(15)
C4 0.0276(16) 0.0412(19) 0.0349(17) -0.0047(14) 0.0038(13) -0.0044(14)
C5 0.0299(16) 0.0376(18) 0.0379(18) 0.0027(14) 0.0085(14) -0.0086(14)
C6 0.0296(17) 0.058(2) 0.0355(18) 0.0091(16) 0.0127(14) -0.0069(16)
C7 0.0299(16) 0.051(2) 0.0346(17) -0.0005(16) 0.0100(13) -0.0026(16)
C8 0.0266(16) 0.0324(17) 0.0377(18) 0.0032(14) 0.0077(13) 0.0007(13)
C8A 0.0207(13) 0.0330(16) 0.0295(15) 0.0052(12) 0.0050(11) 0.0006(11)
C9A 0.0204(14) 0.0363(16) 0.0307(15) 0.0062(13) 0.0043(12) -0.0012(12)
C10 0.0318(16) 0.0269(14) 0.0243(14) 0.0041(11) 0.0081(12) -0.0065(12)
C11 0.0357(17) 0.0216(14) 0.0368(17) 0.0060(12) 0.0065(14) 0.0002(12)
C12 0.0292(16) 0.0262(15) 0.0371(17) 0.0044(12) 0.0112(13) 0.0016(12)
C13 0.0236(14) 0.0271(14) 0.0351(16) -0.0034(12) 0.0135(13) -0.0013(11)
C14 0.0293(16) 0.0285(15) 0.0295(16) -0.0043(12) 0.0063(13) 0.0006(12)
C15 0.0321(16) 0.0251(15) 0.0262(14) 0.0023(11) 0.0111(12) 0.0027(11)
C16 0.0402(18) 0.0357(17) 0.0314(16) -0.0031(13) 0.0206(14) 0.0017(14)
C17 0.048(2) 0.0344(18) 0.0340(18) -0.0095(14) 0.0133(15) 0.0003(15)
C18 0.0348(17) 0.0281(15) 0.0319(16) -0.0034(13) 0.0069(13) -0.0022(13)
C19 0.0250(15) 0.0315(16) 0.0299(15) 0.0011(13) 0.0077(12) -0.0020(12)
C20 0.045(2) 0.0333(18) 0.045(2) -0.0089(15) 0.0206(17) -0.0095(15)
C21 0.046(2) 0.0265(15) 0.047(2) -0.0011(14) 0.0219(17) -0.0042(14)
C22 0.042(2) 0.051(2) 0.0325(18) -0.0059(16) 0.0132(16) -0.0129(18)

loop_
_atom_type_symbol
_atom_type_description
_atom_type_scat_dispersion_real
_atom_type_scat_dispersion_imag
_atom_type_scat_source
C C 0.0033 0.0016 'International Tables Vol C Tables 4.2.6.8 and 6.1.1.4'
H H 0.0000 0.0000 'International Tables Vol C Tables 4.2.6.8 and 6.1.1.4'
B B 0.0013 0.0007 'International Tables Vol C Tables 4.2.6.8 and 6.1.1.4'
N N 0.0061 0.0033 'International Tables Vol C Tables 4.2.6.8 and 6.1.1.4'
O O 0.0106 0.0060 'International Tables Vol C Tables 4.2.6.8 and 6.1.1.4'
Mo Mo -1.6832 0.6857 'International Tables Vol C Tables 4.2.6.8 and 6.1.1.4'

loop_
_geom_angle_atom_site_label_1
_geom_angle_atom_site_label_2
_geom_angle_atom_site_label_3
_geom_angle
N9 Mo N7 92.03(10)
N9 Mo N5 93.41(10)
N7 Mo N5 162.27(9)
N9 Mo N3 98.26(10)
N7 Mo N3 81.50(9)
N5 Mo N3 81.03(9)
N9 Mo C1 94.82(11)
N7 Mo C1 78.40(11)
N5 Mo C1 117.87(11)
N3 Mo C1 156.33(11)
N9 Mo C2 93.00(11)
N7 Mo C2 115.62(11)
N5 Mo C2 80.94(11)
N3 Mo C2 159.24(11)
C1 Mo C2 37.22(12)
N9 Mo N1 176.12(10)
N7 Mo N1 91.61(9)
N5 Mo N1 82.72(9)
N3 Mo N1 80.95(9)
C1 Mo N1 87.23(10)
C2 Mo N1 86.64(11)
C12 N1 N2 105.7(2)
C12 N1 Mo 135.2(2)
N2 N1 Mo 119.04(17)
C10 N2 N1 109.8(2)
C10 N2 B1 128.9(3)
N1 N2 B1 121.2(2)
C15 N3 N4 106.0(2)
C15 N3 Mo 132.3(2)
N4 N3 Mo 121.60(18)
C13 N4 N3 109.7(2)
C13 N4 B1 130.6(2)
N3 N4 B1 119.7(2)
C18 N5 N6 106.4(2)
C18 N5 Mo 132.0(2)
N6 N5 Mo 121.38(18)
C16 N6 N5 109.4(2)
C16 N6 B1 129.8(3)
N5 N6 B1 120.7(2)
C19 N7 C21 105.8(3)
C19 N7 Mo 125.3(2)
C21 N7 Mo 128.8(2)
C19 N8 C20 107.7(3)
C19 N8 C22 125.9(3)
C20 N8 C22 126.4(3)
O1 N9 Mo 177.7(2)
N2 B1 N6 109.6(3)
N2 B1 N4 108.2(2)
N6 B1 N4 108.5(2)
C2 C1 C8A 119.4(3)
C2 C1 Mo 72.47(18)
C8A C1 Mo 118.2(2)
C1 C2 C3 117.9(3)
C1 C2 Mo 70.31(18)
C3 C2 Mo 116.8(2)
C4 C3 C2 122.4(3)
C3 C4 C9A 121.5(3)
C6 C5 C9A 122.1(3)
C5 C6 C7 119.7(3)
C8 C7 C6 120.0(3)
C7 C8 C8A 120.9(3)
C8 C8A C9A 119.0(3)
C8 C8A C1 121.9(3)
C9A C8A C1 119.1(3)
C5 C9A C8A 118.3(3)
C5 C9A C4 122.3(3)
C8A C9A C4 119.3(3)
N2 C10 C11 108.9(3)
C10 C11 C12 105.0(3)
N1 C12 C11 110.5(3)
N4 C13 C14 109.0(3)
C13 C14 C15 104.4(3)
N3 C15 C14 110.9(3)
N6 C16 C17 108.6(3)
C16 C17 C18 104.8(3)
N5 C18 C17 110.9(3)
N7 C19 N8 110.6(3)
C21 C20 N8 106.3(3)
C20 C21 N7 109.6(3)

loop_
_geom_bond_atom_site_label_1
_geom_bond_atom_site_label_2
_geom_bond_distance
Mo N9 1.767(2)
Mo N7 2.188(2)
Mo N5 2.209(2)
Mo N3 2.228(2)
Mo C1 2.237(3)
Mo C2 2.266(3)
Mo N1 2.275(2)
O1 N9 1.209(3)
N1 C12 1.338(4)
N1 N2 1.367(3)
N2 C10 1.342(4)
N2 B1 1.530(4)
N3 C15 1.336(4)
N3 N4 1.355(3)
N4 C13 1.340(4)
N4 B1 1.548(4)
N5 C18 1.333(4)
N5 N6 1.354(3)
N6 C16 1.351(4)
N6 B1 1.536(4)
N7 C19 1.325(4)
N7 C21 1.380(4)
N8 C19 1.349(4)
N8 C20 1.368(4)
N8 C22 1.452(4)
C1 C2 1.437(5)
C1 C8A 1.457(4)
C2 C3 1.449(5)
C3 C4 1.319(5)
C4 C9A 1.447(5)
C5 C6 1.355(5)
C5 C9A 1.403(4)
C6 C7 1.391(5)
C7 C8 1.382(5)
C8 C8A 1.394(5)
C8A C9A 1.413(4)
C10 C11 1.360(4)
C11 C12 1.395(4)
C13 C14 1.367(4)
C14 C15 1.386(4)
C16 C17 1.365(5)
C17 C18 1.382(5)
C20 C21 1.352(5)
